data_7051012
loop_
_publ_author_name
'Deblon, Stephan'
'R\"uegger, Heinz'
'Sch\"onberg, Hartmut'
'Loss, Sandra'
'Gramlich, Volker'
'Gr\"utzmacher, Hansj\"org'

_publ_contact_author 'Sandra Loss'
_publ_section_title
;
 Highly distorted d8-rhodium(+I) and d10-rhodium(-I) complexes:
 synthesis, reactivity, and structures in solution and solid state
;
_journal_issue 1
_journal_name_full 'New Journal of Chemistry'
_journal_page_first 83
_journal_paper_doi 10.1039/b002906h
_journal_volume 25
_journal_year 2001
_chemical_formula_sum 'C58 H49 F6 N P3 Rh'
_chemical_formula_weight 1069.80
_chemical_name_common Bis-(Methyltropp)rhodium-hexafluorophosphate
_chemical_name_systematic ?
_space_group_IT_number 2
_symmetry_cell_setting triclinic
_symmetry_space_group_name_Hall '-P 1'
_symmetry_space_group_name_H-M 'P -1'
_atom_sites_solution_hydrogens geom
_atom_sites_solution_primary direct
_atom_sites_solution_secondary difmap
_audit_creation_method SHELXL
_cell_angle_alpha 91.629(13)
_cell_angle_beta 91.462(13)
_cell_angle_gamma 101.890(12)
_cell_formula_units_Z 4
_cell_length_a 10.844(2)
_cell_length_b 20.697(4)
_cell_length_c 22.722(5)
_cell_measurement_temperature 293(2)
_cell_volume 4985.7(17)
_computing_cell_refinement IPDS0-Package
_computing_data_collection IPDS0-Package
_computing_data_reduction IPDS0-Package
_computing_structure_refinement 'SHELXL-97 (Sheldrick, 1997)'
_computing_structure_solution 'SHELXS-97 (Sheldrick, 1997)'
_diffrn_ambient_temperature 293(2)
_diffrn_measurement_device 'Stoe Image Plate System'
_diffrn_radiation_monochromator graphite
_diffrn_radiation_source 'fine-focus sealed tube'
_diffrn_radiation_type MoK\a
_diffrn_radiation_wavelength 0.71073
_diffrn_reflns_av_R_equivalents 0.0378
_diffrn_reflns_av_sigmaI/netI 0.0970
_diffrn_reflns_limit_h_max 11
_diffrn_reflns_limit_h_min -11
_diffrn_reflns_limit_k_max 22
_diffrn_reflns_limit_k_min -23
_diffrn_reflns_limit_l_max 25
_diffrn_reflns_limit_l_min -25
_diffrn_reflns_number 28990
_diffrn_reflns_theta_max 23.99
_diffrn_reflns_theta_min 1.79
_exptl_absorpt_coefficient_mu 0.501
_exptl_absorpt_correction_type 'not applied'
_exptl_crystal_colour red-violet
_exptl_crystal_density_diffrn 1.425
_exptl_crystal_description prism
_exptl_crystal_F_000 2192
_exptl_crystal_size_max 0.65
_exptl_crystal_size_mid 0.35
_exptl_crystal_size_min 0.15
_refine_diff_density_max 0.501
_refine_diff_density_min -0.366
_refine_diff_density_rms 0.054
_refine_ls_extinction_method none
_refine_ls_goodness_of_fit_all 0.751
_refine_ls_goodness_of_fit_obs 0.964
_refine_ls_hydrogen_treatment 'riding model'
_refine_ls_matrix_type full
_refine_ls_number_parameters 1265
_refine_ls_number_reflns 14653
_refine_ls_number_restraints 4
_refine_ls_restrained_S_all 0.750
_refine_ls_restrained_S_obs 0.964
_refine_ls_R_factor_all 0.0706
_refine_ls_R_factor_obs 0.0361
_refine_ls_shift/esd_max 1.566
_refine_ls_shift/esd_mean 0.029
_refine_ls_structure_factor_coef Fsqd
_refine_ls_weighting_details 'w=1/[\s^2^(Fo^2^)+(0.0400P)^2^+0.0000P] where P=(Fo^2^+2Fc^2^)/3'
_refine_ls_weighting_scheme calc
_refine_ls_wR_factor_all 0.0769
_refine_ls_wR_factor_obs 0.0721
_reflns_number_observed 8381
_reflns_number_total 14653
_reflns_observed_criterion >2sigma(I)
_cod_data_source_file b002906h.txt
_cod_data_source_block 9
_cod_depositor_comments
;
The following automatic conversions were performed:

'_refine_ls_weighting_scheme' value 'calc
w=1/[\s^2^(Fo^2^)+(0.0400P)^2^+0.0000P] where P=(Fo^2^+2Fc^2^)/3' was
changed to 'calc'. New tag '_refine_ls_weighting_details' was
created. The value of the new tag was set to
'w=1/[\s^2^(Fo^2^)+(0.0400P)^2^+0.0000P] where P=(Fo^2^+2Fc^2^)/3'.

Automatic conversion script
Id: cif_fix_values 3143 2015-03-26 13:38:13Z robertas 
;
_cod_original_sg_symbol_H-M P-1
_cod_database_code 7051012

loop_
_symmetry_equiv_pos_as_xyz
'x, y, z'
'-x, -y, -z'

loop_
_atom_site_aniso_label
_atom_site_aniso_U_11
_atom_site_aniso_U_22
_atom_site_aniso_U_33
_atom_site_aniso_U_23
_atom_site_aniso_U_13
_atom_site_aniso_U_12
Rh1 0.0463(3) 0.0399(2) 0.0364(2) 0.00209(14) -0.0026(2) 0.0071(2)
P1 0.0397(8) 0.0398(6) 0.0371(5) 0.0009(4) 0.0013(5) 0.0067(5)
C1 0.041(3) 0.039(2) 0.047(2) -0.004(2) -0.001(2) 0.000(2)
C2 0.044(3) 0.042(2) 0.055(3) 0.008(2) 0.009(2) 0.008(2)
C3 0.052(3) 0.044(2) 0.048(2) 0.013(2) 0.016(2) 0.008(2)
C4 0.064(4) 0.045(2) 0.042(2) 0.008(2) 0.008(2) 0.008(2)
C5 0.059(4) 0.046(2) 0.045(2) 0.011(2) -0.007(2) 0.006(2)
C6 0.049(3) 0.041(2) 0.055(3) 0.018(2) 0.010(2) 0.009(2)
C7 0.051(3) 0.044(2) 0.045(2) 0.004(2) 0.011(2) 0.002(2)
C8 0.054(4) 0.053(3) 0.079(3) -0.001(2) 0.012(3) -0.005(2)
C9 0.052(4) 0.071(3) 0.122(5) 0.000(3) 0.019(3) -0.005(3)
C10 0.075(5) 0.072(4) 0.103(4) 0.009(3) 0.040(3) 0.014(3)
C11 0.075(5) 0.056(3) 0.071(3) 0.011(2) 0.025(3) 0.012(3)
C12 0.063(4) 0.051(3) 0.090(4) 0.009(3) -0.006(3) 0.015(3)
C13 0.072(5) 0.071(4) 0.126(5) 0.008(3) -0.005(4) 0.037(3)
C14 0.093(6) 0.079(4) 0.102(4) -0.009(3) 0.007(4) 0.042(4)
C15 0.076(4) 0.059(3) 0.063(3) -0.001(2) 0.004(3) 0.020(3)
C16 0.100(5) 0.070(3) 0.040(3) 0.009(2) 0.013(3) 0.003(3)
C17 0.043(3) 0.042(2) 0.048(2) -0.006(2) -0.002(2) 0.007(2)
C18 0.060(4) 0.068(3) 0.076(3) -0.004(2) 0.009(3) 0.024(3)
C19 0.048(5) 0.103(4) 0.124(5) 0.006(4) 0.016(4) 0.037(3)
C20 0.056(5) 0.101(4) 0.116(5) 0.010(4) -0.010(4) 0.034(3)
C21 0.070(5) 0.091(4) 0.078(4) 0.002(3) -0.020(3) 0.037(3)
C22 0.052(4) 0.064(3) 0.059(3) -0.001(2) -0.006(2) 0.021(2)
C23 0.045(3) 0.040(2) 0.039(2) 0.002(2) 0.001(2) 0.008(2)
C24 0.064(4) 0.053(3) 0.050(3) 0.003(2) 0.003(2) 0.011(2)
C25 0.095(5) 0.072(3) 0.046(3) 0.002(2) 0.010(3) 0.033(3)
C26 0.084(5) 0.119(5) 0.059(3) 0.015(3) 0.030(3) 0.042(4)
C27 0.048(4) 0.134(5) 0.075(4) 0.010(4) 0.019(3) 0.007(3)
C28 0.046(4) 0.090(4) 0.051(3) 0.000(2) 0.000(2) 0.007(3)
P1A 0.0499(9) 0.0377(6) 0.0423(6) 0.0021(5) -0.0040(5) 0.0072(5)
C1A 0.056(4) 0.037(2) 0.048(2) 0.001(2) -0.008(2) 0.005(2)
C2A 0.060(4) 0.042(2) 0.040(2) -0.003(2) -0.005(2) -0.003(2)
C3A 0.041(3) 0.049(3) 0.046(2) 0.000(2) -0.004(2) -0.002(2)
C4A 0.045(3) 0.047(2) 0.050(3) -0.001(2) -0.007(2) 0.007(2)
C5A 0.068(4) 0.044(2) 0.039(2) 0.002(2) -0.009(2) 0.010(2)
C6A 0.050(3) 0.052(3) 0.041(2) -0.003(2) -0.004(2) 0.004(2)
C7A 0.048(3) 0.048(3) 0.049(2) 0.001(2) -0.004(2) 0.004(2)
C8A 0.075(4) 0.047(3) 0.052(3) 0.000(2) 0.001(3) -0.002(2)
C9A 0.093(5) 0.065(3) 0.064(3) 0.009(3) 0.012(3) -0.008(3)
C10A 0.070(4) 0.082(4) 0.066(3) 0.001(3) 0.019(3) -0.005(3)
C11A 0.053(4) 0.073(3) 0.067(3) 0.008(3) 0.003(3) 0.004(3)
C12A 0.078(4) 0.069(3) 0.045(3) 0.001(2) -0.001(2) 0.012(3)
C13A 0.099(5) 0.085(4) 0.043(3) -0.004(3) -0.002(3) 0.021(3)
C14A 0.090(5) 0.080(4) 0.057(3) -0.014(3) 0.004(3) 0.030(3)
C15A 0.069(4) 0.057(3) 0.051(3) -0.009(2) -0.002(2) 0.015(2)
C16A 0.057(4) 0.069(3) 0.064(3) 0.006(2) 0.003(2) 0.013(3)
C17A 0.065(4) 0.048(3) 0.050(3) 0.000(2) -0.015(3) 0.007(2)
C18A 0.088(4) 0.051(3) 0.045(3) 0.008(2) -0.006(3) 0.001(3)
C19A 0.129(6) 0.063(3) 0.046(3) 0.004(2) -0.006(3) -0.009(3)
C20A 0.172(9) 0.073(4) 0.051(4) 0.016(3) -0.028(4) 0.000(4)
C21A 0.150(8) 0.084(4) 0.077(4) 0.011(3) -0.051(4) 0.035(4)
C22A 0.095(5) 0.064(3) 0.076(4) 0.007(3) -0.019(3) 0.011(3)
C23A 0.057(4) 0.051(3) 0.052(3) -0.008(2) -0.002(2) 0.017(2)
C24A 0.062(4) 0.066(3) 0.059(3) -0.005(2) 0.011(3) 0.015(3)
C25A 0.068(5) 0.104(5) 0.079(4) -0.014(3) 0.017(3) 0.022(3)
C26A 0.075(5) 0.115(5) 0.101(4) -0.035(4) 0.014(4) 0.031(4)
C27A 0.072(5) 0.084(4) 0.133(5) -0.040(4) -0.011(4) 0.042(4)
C28A 0.077(5) 0.061(3) 0.090(4) -0.007(3) -0.009(3) 0.023(3)
Rh1B 0.0409(3) 0.0425(2) 0.0368(2) -0.00180(15) -0.0047(2) 0.0055(2)
P1B 0.0415(8) 0.0397(6) 0.0355(5) -0.0004(4) -0.0011(5) 0.0043(5)
C1B 0.046(3) 0.037(2) 0.049(2) 0.004(2) -0.001(2) 0.002(2)
C2B 0.046(3) 0.043(2) 0.053(3) -0.003(2) 0.001(2) 0.001(2)
C3B 0.043(4) 0.055(3) 0.058(3) -0.008(2) 0.013(2) -0.003(2)
C4B 0.043(3) 0.050(3) 0.062(3) 0.004(2) -0.002(2) 0.003(2)
C5B 0.049(3) 0.054(3) 0.050(2) -0.001(2) -0.007(2) 0.001(2)
C6B 0.043(3) 0.042(2) 0.052(3) -0.011(2) -0.001(2) -0.006(2)
C7B 0.041(3) 0.049(3) 0.048(2) -0.006(2) 0.002(2) 0.001(2)
C8B 0.080(5) 0.071(3) 0.056(3) 0.017(2) 0.017(3) 0.000(3)
C9B 0.093(6) 0.114(5) 0.067(4) 0.011(3) 0.034(4) 0.000(4)
C10B 0.080(6) 0.131(6) 0.093(5) 0.007(4) 0.044(4) 0.018(4)
C11B 0.057(4) 0.093(4) 0.085(4) 0.000(3) 0.016(3) 0.012(3)
C12B 0.063(4) 0.061(3) 0.064(3) -0.012(2) -0.006(2) 0.003(3)
C13B 0.073(5) 0.080(4) 0.077(4) -0.035(3) -0.006(3) 0.014(3)
C14B 0.075(5) 0.064(3) 0.098(4) -0.026(3) -0.015(3) 0.022(3)
C15B 0.066(4) 0.052(3) 0.073(3) -0.007(2) -0.003(3) 0.015(2)
C16B 0.051(4) 0.072(3) 0.077(3) 0.009(3) 0.005(3) 0.011(3)
C17B 0.064(4) 0.036(2) 0.042(2) 0.005(2) -0.003(2) 0.008(2)
C18B 0.073(4) 0.055(3) 0.042(2) 0.000(2) -0.003(2) 0.008(2)
C19B 0.112(6) 0.078(4) 0.048(3) -0.010(2) 0.005(3) 0.015(3)
C20B 0.129(7) 0.073(4) 0.060(4) -0.016(3) -0.030(4) 0.012(4)
C21B 0.084(5) 0.067(3) 0.076(4) -0.005(3) -0.039(3) 0.005(3)
C22B 0.059(4) 0.059(3) 0.058(3) -0.005(2) -0.014(2) 0.001(2)
C23B 0.042(3) 0.040(2) 0.052(3) 0.000(2) -0.002(2) 0.004(2)
C24B 0.054(4) 0.056(3) 0.068(3) 0.009(2) 0.005(2) 0.011(2)
C25B 0.060(4) 0.062(3) 0.110(5) 0.001(3) 0.004(3) 0.020(3)
C26B 0.078(5) 0.089(4) 0.109(5) -0.007(4) 0.028(4) 0.037(3)
C27B 0.081(5) 0.122(5) 0.062(3) -0.003(3) 0.025(3) 0.031(4)
C28B 0.061(4) 0.081(3) 0.054(3) -0.001(2) 0.007(2) 0.025(3)
P1C 0.0390(8) 0.0385(6) 0.0380(5) 0.0017(4) 0.0007(5) 0.0051(5)
C1C 0.049(3) 0.040(2) 0.049(2) 0.008(2) 0.004(2) 0.005(2)
C2C 0.039(3) 0.058(3) 0.041(2) 0.013(2) 0.001(2) 0.014(2)
C3C 0.045(3) 0.070(3) 0.032(2) 0.013(2) 0.004(2) 0.017(2)
C4C 0.053(4) 0.053(3) 0.039(2) 0.002(2) -0.001(2) 0.008(2)
C5C 0.043(3) 0.061(3) 0.041(2) 0.004(2) -0.008(2) 0.005(2)
C6C 0.043(3) 0.064(3) 0.043(2) 0.017(2) 0.002(2) 0.013(2)
C7C 0.047(3) 0.059(3) 0.045(2) 0.014(2) 0.006(2) 0.014(2)
C8C 0.053(4) 0.068(3) 0.056(3) 0.021(2) 0.007(2) 0.013(3)
C9C 0.058(4) 0.081(4) 0.070(3) 0.027(3) 0.015(3) 0.005(3)
C10C 0.062(4) 0.115(5) 0.057(3) 0.006(3) 0.021(3) 0.017(3)
C11C 0.060(4) 0.091(4) 0.046(3) -0.002(2) 0.007(2) 0.014(3)
C12C 0.055(4) 0.086(4) 0.070(3) 0.026(3) -0.002(3) 0.020(3)
C13C 0.054(4) 0.107(5) 0.090(4) 0.030(3) -0.001(3) 0.033(4)
C14C 0.072(5) 0.082(4) 0.098(4) 0.024(3) 0.013(3) 0.039(3)
C15C 0.064(4) 0.065(3) 0.068(3) 0.016(2) 0.011(3) 0.026(3)
C16C 0.082(4) 0.074(3) 0.045(3) -0.007(2) 0.007(2) 0.011(3)
C17C 0.043(3) 0.038(2) 0.049(2) 0.003(2) -0.004(2) 0.003(2)
C18C 0.053(4) 0.057(3) 0.075(3) -0.008(2) -0.009(3) 0.006(2)
C19C 0.063(5) 0.078(4) 0.098(4) -0.010(3) -0.028(4) 0.001(3)
C20C 0.046(5) 0.086(4) 0.121(5) -0.002(4) -0.025(4) 0.001(3)
C21C 0.044(4) 0.077(3) 0.100(4) 0.020(3) 0.011(3) 0.015(3)
C22C 0.051(4) 0.061(3) 0.060(3) 0.005(2) -0.003(2) 0.011(2)
C23C 0.048(3) 0.047(2) 0.035(2) -0.005(2) 0.001(2) 0.010(2)
C24C 0.073(4) 0.047(3) 0.072(3) -0.006(2) 0.013(3) 0.001(2)
C25C 0.078(5) 0.073(3) 0.086(4) -0.027(3) 0.016(3) 0.019(3)
C26C 0.067(4) 0.089(4) 0.067(3) -0.017(3) 0.017(3) 0.022(3)
C27C 0.056(4) 0.071(3) 0.066(3) 0.001(3) 0.015(2) 0.010(2)
C28C 0.057(4) 0.050(3) 0.050(2) -0.001(2) 0.005(2) 0.006(2)
P2 0.0683(13) 0.0715(9) 0.0576(8) 0.0093(6) -0.0077(7) 0.0142(8)
F1 0.178(5) 0.242(5) 0.088(3) 0.060(3) 0.010(3) 0.080(4)
F2 0.103(7) 0.273(13) 0.220(7) -0.009(7) 0.007(5) 0.104(7)
F2A 0.077(12) 0.098(11) 0.284(17) -0.059(9) 0.069(9) -0.006(7)
F3 0.207(12) 0.063(3) 0.277(8) -0.004(4) -0.074(7) -0.015(4)
F3A 0.077(12) 0.098(11) 0.284(17) -0.059(9) 0.069(9) -0.006(7)
F4 0.093(6) 0.269(12) 0.123(4) 0.013(5) -0.006(3) 0.095(6)
F4A 0.077(12) 0.098(11) 0.284(17) -0.059(9) 0.069(9) -0.006(7)
F5 0.239(13) 0.098(4) 0.174(6) -0.044(4) -0.026(6) -0.042(6)
F5A 0.077(12) 0.098(11) 0.284(17) -0.059(9) 0.069(9) -0.006(7)
F6 0.311(7) 0.169(4) 0.065(2) 0.028(2) 0.004(3) 0.070(4)
P3 0.0760(14) 0.1068(12) 0.0591(8) 0.0078(8) 0.0047(7) 0.0276(9)
F7 0.240(7) 0.221(5) 0.108(3) -0.040(3) -0.037(3) 0.062(5)
F8 0.103(4) 0.255(5) 0.132(3) 0.019(3) 0.032(3) 0.081(3)
F9 0.134(4) 0.156(4) 0.211(5) 0.077(4) 0.034(3) 0.036(3)
F10 0.085(4) 0.198(5) 0.235(5) 0.050(4) 0.039(3) 0.055(3)
F11 0.231(6) 0.141(4) 0.189(5) 0.073(3) 0.036(4) 0.053(4)
F12 0.141(5) 0.300(7) 0.113(3) -0.088(4) -0.018(3) 0.050(4)
N1A 0.164(9) 0.098(4) 0.158(6) -0.009(4) 0.046(6) 0.002(5)
C1A 0.137(9) 0.082(4) 0.093(5) 0.016(4) 0.006(6) -0.006(6)
C2A 0.124(9) 0.174(9) 0.191(9) 0.071(7) -0.020(7) 0.024(7)
N2A 0.222(11) 0.158(7) 0.115(6) 0.048(5) 0.005(6) 0.047(6)
C3A 0.167(10) 0.126(7) 0.119(7) 0.064(6) 0.006(6) 0.044(6)
C4A 0.154(10) 0.161(8) 0.204(10) 0.068(7) -0.059(8) 0.023(6)

loop_
_atom_site_label
_atom_site_type_symbol
_atom_site_fract_x
_atom_site_fract_y
_atom_site_fract_z
_atom_site_U_iso_or_equiv
_atom_site_thermal_displace_type
_atom_site_occupancy
_atom_site_calc_flag
_atom_site_refinement_flags
_atom_site_disorder_group
Rh1 Rh 0.74582(3) 0.765950(15) 0.358818(13) 0.04118(10) Uani 1 d . .
P1 P 0.85436(11) 0.82319(5) 0.43453(4) 0.0391(3) Uani 1 d . .
C1 C 0.9078(4) 0.9121(2) 0.4156(2) 0.0437(10) Uani 1 d . .
H1A H 0.9524(4) 0.9355(2) 0.4505(2) 0.052 Uiso 1 calc R .
C2 C 1.0007(4) 0.9176(2) 0.3672(2) 0.0470(11) Uani 1 d . .
C3 C 0.9689(4) 0.8827(2) 0.3126(2) 0.0478(11) Uani 1 d . .
C4 C 0.8381(5) 0.8486(2) 0.2944(2) 0.0506(12) Uani 1 d . .
C5 C 0.7292(5) 0.8643(2) 0.3143(2) 0.0504(12) Uani 1 d . .
H5A H 0.6629(5) 0.8564(2) 0.2833(2) 0.061 Uiso 1 calc R .
C6 C 0.7130(4) 0.9180(2) 0.3552(2) 0.0480(11) Uani 1 d . .
C7 C 0.7976(4) 0.9428(2) 0.4025(2) 0.0476(11) Uani 1 d . .
C8 C 1.1209(5) 0.9541(2) 0.3776(2) 0.0642(14) Uani 1 d . .
H8A H 1.1394(5) 0.9790(2) 0.4126(2) 0.077 Uiso 1 calc R .
C9 C 1.2133(5) 0.9547(3) 0.3381(3) 0.084(2) Uani 1 d . .
H9A H 1.2936(5) 0.9803(3) 0.3458(3) 0.101 Uiso 1 calc R .
C10 C 1.1872(6) 0.9175(3) 0.2870(3) 0.082(2) Uani 1 d . .
H10A H 1.2511(6) 0.9157(3) 0.2609(3) 0.099 Uiso 1 calc R .
C11 C 1.0677(6) 0.8830(2) 0.2741(2) 0.0668(14) Uani 1 d . .
H11C H 1.0514(6) 0.8590(2) 0.2385(2) 0.080 Uiso 1 calc R .
C12 C 0.6097(5) 0.9473(2) 0.3455(2) 0.0680(14) Uani 1 d . .
H12D H 0.5511(5) 0.9306(2) 0.3154(2) 0.082 Uiso 1 calc R .
C13 C 0.5932(6) 1.0003(3) 0.3795(3) 0.086(2) Uani 1 d . .
H13C H 0.5254(6) 1.0201(3) 0.3714(3) 0.104 Uiso 1 calc R .
C14 C 0.6764(7) 1.0248(3) 0.4258(3) 0.088(2) Uani 1 d . .
H14C H 0.6641(7) 1.0603(3) 0.4493(3) 0.106 Uiso 1 calc R .
C15 C 0.7774(5) 0.9959(2) 0.4367(2) 0.0650(14) Uani 1 d . .
H15B H 0.8337(5) 1.0123(2) 0.4678(2) 0.078 Uiso 1 calc R .
C16 C 0.8248(5) 0.8105(2) 0.2352(2) 0.072(2) Uani 1 d . .
H16J H 0.9051(5) 0.8017(2) 0.2248(2) 0.107 Uiso 1 calc R .
H16K H 0.7958(5) 0.8365(2) 0.2055(2) 0.107 Uiso 1 calc R .
H16L H 0.7651(5) 0.7696(2) 0.2381(2) 0.107 Uiso 1 calc R .
C17 C 0.9946(4) 0.8042(2) 0.4697(2) 0.0449(11) Uani 1 d . .
C18 C 1.1073(5) 0.8115(2) 0.4405(2) 0.0664(14) Uani 1 d . .
H18D H 1.1110(5) 0.8247(2) 0.4017(2) 0.080 Uiso 1 calc R .
C19 C 1.2152(6) 0.7990(3) 0.4692(3) 0.088(2) Uani 1 d . .
H19C H 1.2916(6) 0.8067(3) 0.4502(3) 0.106 Uiso 1 calc R .
C20 C 1.2090(6) 0.7757(3) 0.5250(3) 0.089(2) Uani 1 d . .
H20D H 1.2808(6) 0.7671(3) 0.5439(3) 0.106 Uiso 1 calc R .
C21 C 1.0989(6) 0.7651(3) 0.5524(2) 0.077(2) Uani 1 d . .
H21C H 1.0944(6) 0.7476(3) 0.5897(2) 0.093 Uiso 1 calc R .
C22 C 0.9926(5) 0.7799(2) 0.5264(2) 0.0576(13) Uani 1 d . .
H22C H 0.9182(5) 0.7735(2) 0.5469(2) 0.069 Uiso 1 calc R .
C23 C 0.7547(4) 0.8299(2) 0.4967(2) 0.0412(10) Uani 1 d . .
C24 C 0.7967(5) 0.8716(2) 0.5454(2) 0.0561(12) Uani 1 d . .
H24A H 0.8774(5) 0.8979(2) 0.5464(2) 0.067 Uiso 1 calc R .
C25 C 0.7192(6) 0.8740(2) 0.5922(2) 0.0684(15) Uani 1 d . .
H25A H 0.7472(6) 0.9025(2) 0.6243(2) 0.082 Uiso 1 calc R .
C26 C 0.6026(6) 0.8351(3) 0.5916(2) 0.084(2) Uani 1 d . .
H26B H 0.5508(6) 0.8370(3) 0.6234(2) 0.100 Uiso 1 calc R .
C27 C 0.5602(5) 0.7928(3) 0.5446(2) 0.087(2) Uani 1 d . .
H27C H 0.4812(5) 0.7649(3) 0.5449(2) 0.104 Uiso 1 calc R .
C28 C 0.6354(5) 0.7918(2) 0.4967(2) 0.0634(13) Uani 1 d . .
H28B H 0.6046(5) 0.7649(2) 0.4639(2) 0.076 Uiso 1 calc R .
P1A P 0.79269(12) 0.66893(5) 0.38472(4) 0.0436(3) Uani 1 d . .
C1A C 0.6710(4) 0.5992(2) 0.3530(2) 0.0479(11) Uani 1 d . .
H1AA H 0.6976(4) 0.5584(2) 0.3634(2) 0.057 Uiso 1 calc R .
C2A C 0.5470(5) 0.5981(2) 0.3817(2) 0.0497(12) Uani 1 d . .
C3A C 0.4868(4) 0.6518(2) 0.3793(2) 0.0472(11) Uani 1 d . .
C4A C 0.5255(4) 0.7095(2) 0.3414(2) 0.0479(11) Uani 1 d . .
C5A C 0.5880(5) 0.7075(2) 0.2894(2) 0.0509(12) Uani 1 d . .
H5AA H 0.5630(5) 0.7379(2) 0.2613(2) 0.061 Uiso 1 calc R .
C6A C 0.6280(4) 0.6536(2) 0.2589(2) 0.0490(11) Uani 1 d . .
C7A C 0.6640(4) 0.6000(2) 0.2868(2) 0.0492(11) Uani 1 d . .
C8A C 0.4971(5) 0.5441(2) 0.4154(2) 0.0602(13) Uani 1 d . .
H8AA H 0.5353(5) 0.5078(2) 0.4156(2) 0.072 Uiso 1 calc R .
C9A C 0.3931(6) 0.5438(3) 0.4481(2) 0.077(2) Uani 1 d . .
H9AA H 0.3621(6) 0.5077(3) 0.4709(2) 0.092 Uiso 1 calc R .
C10A C 0.3345(5) 0.5962(3) 0.4476(2) 0.075(2) Uani 1 d . .
H10C H 0.2644(5) 0.5962(3) 0.4703(2) 0.090 Uiso 1 calc R .
C11A C 0.3798(5) 0.6488(2) 0.4134(2) 0.0654(14) Uani 1 d . .
H11B H 0.3381(5) 0.6838(2) 0.4128(2) 0.078 Uiso 1 calc R .
C12A C 0.6261(5) 0.6527(2) 0.1973(2) 0.0642(14) Uani 1 d . .
H12B H 0.6014(5) 0.6870(2) 0.1776(2) 0.077 Uiso 1 calc R .
C13A C 0.6600(6) 0.6021(3) 0.1652(2) 0.075(2) Uani 1 d . .
H13A H 0.6594(6) 0.6028(3) 0.1243(2) 0.090 Uiso 1 calc R .
C14A C 0.6945(5) 0.5509(3) 0.1930(2) 0.074(2) Uani 1 d . .
H14B H 0.7166(5) 0.5166(3) 0.1711(2) 0.089 Uiso 1 calc R .
C15A C 0.6969(5) 0.5496(2) 0.2538(2) 0.0591(13) Uani 1 d . .
H15A H 0.7209(5) 0.5146(2) 0.2725(2) 0.071 Uiso 1 calc R .
C16A C 0.4566(5) 0.7657(2) 0.3509(2) 0.0633(13) Uani 1 d . .
H16A H 0.4171(5) 0.7617(2) 0.3883(2) 0.095 Uiso 1 calc R .
H16B H 0.3935(5) 0.7639(2) 0.3201(2) 0.095 Uiso 1 calc R .
H16C H 0.5157(5) 0.8072(2) 0.3503(2) 0.095 Uiso 1 calc R .
C17A C 0.8115(5) 0.6446(2) 0.4607(2) 0.0552(12) Uani 1 d . .
C18A C 0.7148(5) 0.6454(2) 0.4996(2) 0.0632(14) Uani 1 d . .
H18A H 0.6421(5) 0.6588(2) 0.4868(2) 0.076 Uiso 1 calc R .
C19A C 0.7256(7) 0.6266(2) 0.5569(2) 0.084(2) Uani 1 d . .
H19A H 0.6593(7) 0.6262(2) 0.5821(2) 0.100 Uiso 1 calc R .
C20A C 0.8320(9) 0.6087(3) 0.5767(3) 0.102(3) Uani 1 d . .
H20C H 0.8387(9) 0.5973(3) 0.6158(3) 0.123 Uiso 1 calc R .
C21A C 0.9302(8) 0.6073(3) 0.5400(3) 0.103(2) Uani 1 d . .
H21D H 1.0022(8) 0.5940(3) 0.5539(3) 0.123 Uiso 1 calc R .
C22A C 0.9209(6) 0.6261(2) 0.4816(2) 0.079(2) Uani 1 d . .
H22D H 0.9877(6) 0.6263(2) 0.4567(2) 0.095 Uiso 1 calc R .
C23A C 0.9339(5) 0.6561(2) 0.3480(2) 0.0528(12) Uani 1 d . .
C24A C 1.0093(5) 0.7080(2) 0.3212(2) 0.0620(13) Uani 1 d . .
H24C H 0.9883(5) 0.7494(2) 0.3230(2) 0.074 Uiso 1 calc R .
C25A C 1.1144(6) 0.7004(3) 0.2921(2) 0.083(2) Uani 1 d . .
H25D H 1.1621(6) 0.7358(3) 0.2731(2) 0.100 Uiso 1 calc R .
C26A C 1.1490(7) 0.6409(4) 0.2909(3) 0.096(2) Uani 1 d . .
H26D H 1.2234(7) 0.6365(4) 0.2732(3) 0.115 Uiso 1 calc R .
C27A C 1.0751(7) 0.5875(3) 0.3155(3) 0.094(2) Uani 1 d . .
H27D H 1.0971(7) 0.5465(3) 0.3128(3) 0.112 Uiso 1 calc R .
C28A C 0.9681(6) 0.5944(2) 0.3445(2) 0.075(2) Uani 1 d . .
H28D H 0.9187(6) 0.5581(2) 0.3616(2) 0.090 Uiso 1 calc R .
Rh1B Rh 0.69888(3) 0.74141(2) 0.830210(13) 0.04070(10) Uani 1 d . .
P1B P 0.79289(11) 0.68682(5) 0.89736(4) 0.0396(3) Uani 1 d . .
C1B C 0.6862(4) 0.6062(2) 0.9133(2) 0.0450(11) Uani 1 d . .
H1BA H 0.7314(4) 0.5840(2) 0.9417(2) 0.054 Uiso 1 calc R .
C2B C 0.5677(4) 0.6153(2) 0.9411(2) 0.0484(11) Uani 1 d . .
C3B C 0.4820(5) 0.6489(2) 0.9138(2) 0.0540(12) Uani 1 d . .
C4B C 0.4895(4) 0.6697(2) 0.8510(2) 0.0523(12) Uani 1 d . .
C5B C 0.5475(4) 0.6412(2) 0.8073(2) 0.0522(12) Uani 1 d . .
H5BA H 0.5053(4) 0.6437(2) 0.7690(2) 0.063 Uiso 1 calc R .
C6B C 0.6042(4) 0.5831(2) 0.8083(2) 0.0480(11) Uani 1 d . .
C7B C 0.6649(4) 0.5634(2) 0.8576(2) 0.0473(11) Uani 1 d . .
C8B C 0.5450(5) 0.5929(2) 0.9980(2) 0.0708(15) Uani 1 d . .
H8BA H 0.5995(5) 0.5692(2) 1.0153(2) 0.085 Uiso 1 calc R .
C9B C 0.4460(7) 0.6048(3) 1.0287(3) 0.094(2) Uani 1 d . .
H9BA H 0.4337(7) 0.5897(3) 1.0667(3) 0.112 Uiso 1 calc R .
C10B C 0.3630(7) 0.6395(3) 1.0032(3) 0.101(2) Uani 1 d . .
H10D H 0.2953(7) 0.6483(3) 1.0241(3) 0.121 Uiso 1 calc R .
C11B C 0.3818(5) 0.6607(3) 0.9470(2) 0.079(2) Uani 1 d . .
H11D H 0.3257(5) 0.6838(3) 0.9303(2) 0.094 Uiso 1 calc R .
C12B C 0.5998(5) 0.5448(2) 0.7563(2) 0.0647(14) Uani 1 d . .
H12C H 0.5657(5) 0.5586(2) 0.7220(2) 0.078 Uiso 1 calc R .
C13B C 0.6443(6) 0.4876(3) 0.7546(2) 0.078(2) Uani 1 d . .
H13B H 0.6382(6) 0.4622(3) 0.7198(2) 0.094 Uiso 1 calc R .
C14B C 0.6980(5) 0.4681(2) 0.8044(2) 0.079(2) Uani 1 d . .
H14D H 0.7270(5) 0.4288(2) 0.8035(2) 0.095 Uiso 1 calc R .
C15B C 0.7094(5) 0.5056(2) 0.8554(2) 0.0635(13) Uani 1 d . .
H15C H 0.7473(5) 0.4921(2) 0.8888(2) 0.076 Uiso 1 calc R .
C16B C 0.3996(5) 0.7131(2) 0.8333(2) 0.0670(14) Uani 1 d . .
H16D H 0.3661(5) 0.7298(2) 0.8680(2) 0.101 Uiso 1 calc R .
H16E H 0.3319(5) 0.6878(2) 0.8091(2) 0.101 Uiso 1 calc R .
H16F H 0.4437(5) 0.7494(2) 0.8116(2) 0.101 Uiso 1 calc R .
C17B C 0.8547(5) 0.7195(2) 0.9708(2) 0.0475(11) Uani 1 d . .
C18B C 0.7722(5) 0.7316(2) 1.0135(2) 0.0575(13) Uani 1 d . .
H18B H 0.6860(5) 0.7228(2) 1.0048(2) 0.069 Uiso 1 calc R .
C19B C 0.8169(7) 0.7567(2) 1.0690(2) 0.080(2) Uani 1 d . .
H19B H 0.7616(7) 0.7650(2) 1.0974(2) 0.097 Uiso 1 calc R .
C20B C 0.9442(8) 0.7691(3) 1.0810(2) 0.089(2) Uani 1 d . .
H20A H 0.9746(8) 0.7858(3) 1.1182(2) 0.107 Uiso 1 calc R .
C21B C 1.0267(6) 0.7578(2) 1.0405(2) 0.078(2) Uani 1 d . .
H21A H 1.1127(6) 0.7664(2) 1.0496(2) 0.094 Uiso 1 calc R .
C22B C 0.9814(5) 0.7329(2) 0.9848(2) 0.0608(13) Uani 1 d . .
H22A H 1.0379(5) 0.7253(2) 0.9567(2) 0.073 Uiso 1 calc R .
C23B C 0.9220(4) 0.6564(2) 0.8652(2) 0.0454(11) Uani 1 d . .
C24B C 0.9817(5) 0.6113(2) 0.8950(2) 0.0594(13) Uani 1 d . .
H24D H 0.9616(5) 0.6009(2) 0.9336(2) 0.071 Uiso 1 calc R .
C25B C 1.0689(5) 0.5832(2) 0.8669(3) 0.076(2) Uani 1 d . .
H25C H 1.1096(5) 0.5545(2) 0.8868(3) 0.092 Uiso 1 calc R .
C26B C 1.0961(6) 0.5971(3) 0.8096(3) 0.089(2) Uani 1 d . .
H26C H 1.1523(6) 0.5761(3) 0.7903(3) 0.107 Uiso 1 calc R .
C27B C 1.0425(6) 0.6411(3) 0.7807(2) 0.087(2) Uani 1 d . .
H27B H 1.0646(6) 0.6516(3) 0.7423(2) 0.104 Uiso 1 calc R .
C28B C 0.9548(5) 0.6701(2) 0.8083(2) 0.0641(13) Uani 1 d . .
H28C H 0.9171(5) 0.6996(2) 0.7878(2) 0.077 Uiso 1 calc R .
P1C P 0.79528(11) 0.83985(5) 0.86611(4) 0.0389(3) Uani 1 d . .
C1C C 0.7941(4) 0.9038(2) 0.8096(2) 0.0462(11) Uani 1 d . .
H1CA H 0.8326(4) 0.9468(2) 0.8282(2) 0.055 Uiso 1 calc R .
C2C C 0.8765(4) 0.8913(2) 0.7597(2) 0.0456(10) Uani 1 d . .
C3C C 0.8548(4) 0.8311(2) 0.7282(2) 0.0481(11) Uani 1 d . .
C4C C 0.7381(5) 0.7785(2) 0.7329(2) 0.0486(11) Uani 1 d . .
C5C C 0.6222(5) 0.7893(2) 0.7486(2) 0.0492(11) Uani 1 d . .
H5CA H 0.5539(5) 0.7579(2) 0.7277(2) 0.059 Uiso 1 calc R .
C6C C 0.5838(4) 0.8514(2) 0.7628(2) 0.0495(11) Uani 1 d . .
C7C C 0.6628(4) 0.9067(2) 0.7909(2) 0.0496(11) Uani 1 d . .
C8C C 0.9799(5) 0.9408(2) 0.7482(2) 0.0586(13) Uani 1 d . .
H8CA H 0.9917(5) 0.9811(2) 0.7688(2) 0.070 Uiso 1 calc R .
C9C C 1.0648(5) 0.9309(3) 0.7069(2) 0.0705(14) Uani 1 d . .
H9CA H 1.1330(5) 0.9646(3) 0.6990(2) 0.085 Uiso 1 calc R .
C10C C 1.0484(5) 0.8716(3) 0.6777(2) 0.078(2) Uani 1 d . .
H10B H 1.1070(5) 0.8641(3) 0.6506(2) 0.093 Uiso 1 calc R .
C11C C 0.9463(5) 0.8225(3) 0.6879(2) 0.0661(14) Uani 1 d . .
H11A H 0.9374(5) 0.7822(3) 0.6674(2) 0.079 Uiso 1 calc R .
C12C C 0.4595(5) 0.8563(3) 0.7474(2) 0.0690(14) Uani 1 d . .
H12A H 0.4052(5) 0.8204(3) 0.7290(2) 0.083 Uiso 1 calc R .
C13C C 0.4173(6) 0.9127(3) 0.7591(2) 0.081(2) Uani 1 d . .
H13D H 0.3351(6) 0.9150(3) 0.7484(2) 0.097 Uiso 1 calc R .
C14C C 0.4959(6) 0.9668(3) 0.7869(2) 0.080(2) Uani 1 d . .
H14A H 0.4668(6) 1.0053(3) 0.7948(2) 0.096 Uiso 1 calc R .
C15C C 0.6161(5) 0.9631(2) 0.8026(2) 0.0633(13) Uani 1 d . .
H15D H 0.6683(5) 0.9994(2) 0.8216(2) 0.076 Uiso 1 calc R .
C16C C 0.7363(5) 0.7150(2) 0.6972(2) 0.0679(14) Uani 1 d . .
H16G H 0.8210(5) 0.7119(2) 0.6884(2) 0.102 Uiso 1 calc R .
H16H H 0.6884(5) 0.7153(2) 0.6611(2) 0.102 Uiso 1 calc R .
H16I H 0.6983(5) 0.6778(2) 0.7195(2) 0.102 Uiso 1 calc R .
C17C C 0.9582(4) 0.8572(2) 0.8935(2) 0.0441(11) Uani 1 d . .
C18C C 0.9955(5) 0.8857(2) 0.9489(2) 0.0626(13) Uani 1 d . .
H18C H 0.9360(5) 0.8982(2) 0.9731(2) 0.075 Uiso 1 calc R .
C19C C 1.1192(6) 0.8955(3) 0.9684(3) 0.082(2) Uani 1 d . .
H19D H 1.1422(6) 0.9141(3) 1.0058(3) 0.099 Uiso 1 calc R .
C20C C 1.2074(6) 0.8785(3) 0.9339(3) 0.087(2) Uani 1 d . .
H20B H 1.2910(6) 0.8858(3) 0.9474(3) 0.104 Uiso 1 calc R .
C21C C 1.1738(5) 0.8502(2) 0.8785(3) 0.0729(15) Uani 1 d . .
H21B H 1.2346(5) 0.8385(2) 0.8546(3) 0.088 Uiso 1 calc R .
C22C C 1.0490(5) 0.8393(2) 0.8586(2) 0.0571(12) Uani 1 d . .
H22B H 1.0262(5) 0.8198(2) 0.8215(2) 0.068 Uiso 1 calc R .
C23C C 0.7030(4) 0.8690(2) 0.9229(2) 0.0436(10) Uani 1 d . .
C24C C 0.7235(5) 0.9349(2) 0.9428(2) 0.0657(14) Uani 1 d . .
H24B H 0.7904(5) 0.9653(2) 0.9284(2) 0.079 Uiso 1 calc R .
C25C C 0.6472(6) 0.9555(3) 0.9829(2) 0.079(2) Uani 1 d . .
H25B H 0.6606(6) 0.9999(3) 0.9946(2) 0.095 Uiso 1 calc R .
C26C C 0.5519(5) 0.9115(3) 1.0058(2) 0.0737(15) Uani 1 d . .
H26A H 0.5014(5) 0.9257(3) 1.0338(2) 0.088 Uiso 1 calc R .
C27C C 0.5294(5) 0.8467(2) 0.9882(2) 0.0646(13) Uani 1 d . .
H27A H 0.4648(5) 0.8166(2) 1.0046(2) 0.078 Uiso 1 calc R .
C28C C 0.6026(5) 0.8261(2) 0.9461(2) 0.0528(12) Uani 1 d . .
H28A H 0.5842(5) 0.7821(2) 0.9328(2) 0.063 Uiso 1 calc R .
P2 P 0.3039(2) 0.63069(7) 0.64047(5) 0.0659(4) Uani 1 d . .
F1 F 0.3059(5) 0.6127(3) 0.7062(2) 0.163(2) Uani 1 d D .
F2 F 0.4362(8) 0.6125(6) 0.6385(3) 0.189(5) Uani 0.787(14) d P .
F2A F 0.3482(17) 0.5724(12) 0.6244(15) 0.156(8) Uani 0.213(14) d PD .
F3 F 0.2533(10) 0.5591(3) 0.6184(4) 0.190(5) Uani 0.787(14) d P .
F3A F 0.1621(15) 0.5958(10) 0.6350(3) 0.156(8) Uani 0.213(14) d PD .
F4 F 0.1736(6) 0.6503(5) 0.6456(2) 0.153(4) Uani 0.787(14) d P .
F4A F 0.2739(23) 0.6895(10) 0.6708(14) 0.156(8) Uani 0.213(14) d PD .
F5 F 0.3696(11) 0.7010(3) 0.6586(3) 0.183(5) Uani 0.787(14) d P .
F5A F 0.4335(25) 0.6656(13) 0.6378(16) 0.156(8) Uani 0.213(14) d P .
F6 F 0.3009(6) 0.6511(2) 0.57709(15) 0.178(2) Uani 1 d D .
P3 P 0.3801(2) 0.80760(8) 0.16092(6) 0.0792(5) Uani 1 d . .
F7 F 0.4221(6) 0.8425(3) 0.2215(2) 0.190(2) Uani 1 d . .
F8 F 0.2404(4) 0.8113(3) 0.1742(2) 0.156(2) Uani 1 d . .
F9 F 0.3637(5) 0.7414(2) 0.1929(2) 0.164(2) Uani 1 d . .
F10 F 0.5165(4) 0.8019(2) 0.1490(2) 0.168(2) Uani 1 d . .
F11 F 0.4049(6) 0.8760(2) 0.1338(2) 0.183(2) Uani 1 d . .
F12 F 0.3385(5) 0.7761(3) 0.1013(2) 0.186(2) Uani 1 d . .
N1A N 1.0084(9) 1.0514(3) 0.8871(4) 0.143(3) Uani 1 d . .
C1A C 1.1089(11) 1.0513(4) 0.8779(3) 0.108(3) Uani 1 d . .
C2A C 1.2355(10) 1.0499(4) 0.8616(4) 0.163(4) Uani 1 d . .
H2A1 H 1.2586(24) 1.0108(17) 0.8761(26) 0.244 Uiso 1 calc R .
H2A2 H 1.2921(12) 1.0882(17) 0.8784(24) 0.244 Uiso 1 calc R .
H2A3 H 1.2402(17) 1.0498(33) 0.8195(4) 0.244 Uiso 1 calc R .
N2A N 0.8780(10) 0.5644(4) 1.0440(3) 0.163(3) Uani 1 d . .
C3A C 0.9434(11) 0.5861(5) 1.0824(4) 0.134(3) Uani 1 d . .
C4A C 1.0150(9) 0.6139(4) 1.1346(4) 0.174(4) Uani 1 d . .
H4A1 H 1.1034(9) 0.6201(36) 1.1274(12) 0.262 Uiso 1 calc R .
H4A2 H 0.9946(57) 0.5844(19) 1.1665(10) 0.262 Uiso 1 calc R .
H4A3 H 0.9946(55) 0.6557(19) 1.1449(20) 0.262 Uiso 1 calc R .

loop_
_atom_type_symbol
_atom_type_description
_atom_type_scat_dispersion_real
_atom_type_scat_dispersion_imag
_atom_type_scat_source
C C 0.0033 0.0016 'International Tables Vol C Tables 4.2.6.8 and 6.1.1.4'
H H 0.0000 0.0000 'International Tables Vol C Tables 4.2.6.8 and 6.1.1.4'
F F 0.0171 0.0103 'International Tables Vol C Tables 4.2.6.8 and 6.1.1.4'
P P 0.1023 0.0942 'International Tables Vol C Tables 4.2.6.8 and 6.1.1.4'
Rh Rh -1.1178 0.9187 'International Tables Vol C Tables 4.2.6.8 and 6.1.1.4'
N N 0.0061 0.0033 'International Tables Vol C Tables 4.2.6.8 and 6.1.1.4'

loop_
_geom_angle_atom_site_label_1
_geom_angle_atom_site_label_2
_geom_angle_atom_site_label_3
_geom_angle
_geom_angle_site_symmetry_1
_geom_angle_site_symmetry_3
_geom_angle_publ_flag
P1 Rh1 P1A 94.18(4) . . yes
P1 Rh1 C5 90.18(11) . . yes
P1A Rh1 C5 166.66(12) . . yes
P1 Rh1 C4 90.08(11) . . yes
P1A Rh1 C4 133.28(13) . . yes
C5 Rh1 C4 33.96(15) . . yes
P1 Rh1 C5A 167.00(12) . . yes
P1A Rh1 C5A 89.74(10) . . yes
C5 Rh1 C5A 88.79(15) . . yes
C4 Rh1 C5A 96.25(14) . . yes
P1 Rh1 C4A 134.52(10) . . yes
P1A Rh1 C4A 89.29(10) . . yes
C5 Rh1 C4A 96.6(2) . . yes
C4 Rh1 C4A 119.3(2) . . yes
C5A Rh1 C4A 33.00(14) . . yes
C17 P1 C23 102.6(2) . . yes
C17 P1 C1 102.8(2) . . yes
C23 P1 C1 101.6(2) . . yes
C17 P1 Rh1 125.04(13) . . yes
C23 P1 Rh1 111.81(14) . . yes
C1 P1 Rh1 110.25(13) . . yes
C7 C1 C2 114.1(3) . . ?
C7 C1 P1 110.8(3) . . ?
C2 C1 P1 109.9(3) . . ?
C8 C2 C3 119.7(4) . . ?
C8 C2 C1 119.1(4) . . ?
C3 C2 C1 121.0(4) . . ?
C11 C3 C2 116.4(4) . . ?
C11 C3 C4 120.0(4) . . ?
C2 C3 C4 123.6(4) . . ?
C5 C4 C3 125.9(4) . . ?
C5 C4 C16 115.2(4) . . ?
C3 C4 C16 115.5(4) . . ?
C5 C4 Rh1 72.0(2) . . ?
C3 C4 Rh1 113.9(3) . . ?
C16 C4 Rh1 102.0(3) . . ?
C4 C5 C6 129.4(4) . . ?
C4 C5 Rh1 74.0(2) . . ?
C6 C5 Rh1 114.9(3) . . ?
C12 C6 C7 118.2(4) . . ?
C12 C6 C5 118.0(4) . . ?
C7 C6 C5 123.8(4) . . ?
C15 C7 C6 119.3(5) . . ?
C15 C7 C1 120.4(4) . . ?
C6 C7 C1 120.2(4) . . ?
C9 C8 C2 121.9(5) . . ?
C8 C9 C10 119.4(5) . . ?
C11 C10 C9 120.3(5) . . ?
C10 C11 C3 122.1(5) . . ?
C13 C12 C6 121.1(5) . . ?
C12 C13 C14 120.6(6) . . ?
C15 C14 C13 119.1(5) . . ?
C14 C15 C7 121.6(5) . . ?
C18 C17 C22 117.1(4) . . ?
C18 C17 P1 121.3(3) . . ?
C22 C17 P1 121.5(4) . . ?
C17 C18 C19 120.3(5) . . ?
C20 C19 C18 120.3(5) . . ?
C21 C20 C19 119.7(6) . . ?
C20 C21 C22 121.2(6) . . ?
C21 C22 C17 121.1(5) . . ?
C28 C23 C24 118.3(4) . . ?
C28 C23 P1 119.6(3) . . ?
C24 C23 P1 122.1(3) . . ?
C25 C24 C23 120.2(5) . . ?
C26 C25 C24 120.4(5) . . ?
C25 C26 C27 120.3(5) . . ?
C26 C27 C28 119.6(5) . . ?
C23 C28 C27 121.1(5) . . ?
C23A P1A C17A 105.4(2) . . yes
C23A P1A C1A 101.8(2) . . yes
C17A P1A C1A 102.6(2) . . yes
C23A P1A Rh1 110.24(14) . . yes
C17A P1A Rh1 124.63(15) . . yes
C1A P1A Rh1 109.76(14) . . yes
C2A C1A C7A 114.1(4) . . ?
C2A C1A P1A 110.0(3) . . ?
C7A C1A P1A 111.6(3) . . ?
C8A C2A C3A 119.7(5) . . ?
C8A C2A C1A 118.3(4) . . ?
C3A C2A C1A 121.8(4) . . ?
C2A C3A C11A 117.0(4) . . ?
C2A C3A C4A 124.4(4) . . ?
C11A C3A C4A 118.6(4) . . ?
C5A C4A C3A 124.2(4) . . ?
C5A C4A C16A 117.4(4) . . ?
C3A C4A C16A 115.5(4) . . ?
C5A C4A Rh1 71.6(3) . . ?
C3A C4A Rh1 113.1(3) . . ?
C16A C4A Rh1 101.8(3) . . ?
C4A C5A C6A 130.9(4) . . ?
C4A C5A Rh1 75.4(2) . . ?
C6A C5A Rh1 112.5(3) . . ?
C12A C6A C7A 117.3(4) . . ?
C12A C6A C5A 118.1(4) . . ?
C7A C6A C5A 124.6(4) . . ?
C15A C7A C6A 120.3(4) . . ?
C15A C7A C1A 120.0(4) . . ?
C6A C7A C1A 119.6(4) . . ?
C9A C8A C2A 121.1(5) . . ?
C10A C9A C8A 120.3(5) . . ?
C9A C10A C11A 119.6(5) . . ?
C10A C11A C3A 122.4(5) . . ?
C13A C12A C6A 121.3(4) . . ?
C14A C13A C12A 120.4(4) . . ?
C13A C14A C15A 120.2(5) . . ?
C7A C15A C14A 120.5(4) . . ?
C18A C17A C22A 118.3(4) . . ?
C18A C17A P1A 119.3(4) . . ?
C22A C17A P1A 122.3(4) . . ?
C19A C18A C17A 120.7(6) . . ?
C20A C19A C18A 120.5(6) . . ?
C19A C20A C21A 121.0(6) . . ?
C20A C21A C22A 119.3(7) . . ?
C17A C22A C21A 120.1(6) . . ?
C24A C23A C28A 117.8(5) . . ?
C24A C23A P1A 119.6(4) . . ?
C28A C23A P1A 122.6(4) . . ?
C25A C24A C23A 121.7(5) . . ?
C26A C25A C24A 119.9(6) . . ?
C25A C26A C27A 120.3(6) . . ?
C26A C27A C28A 120.2(5) . . ?
C27A C28A C23A 120.0(5) . . ?
P1C Rh1B P1B 93.44(4) . . yes
P1C Rh1B C5C 90.84(11) . . yes
P1B Rh1B C5C 169.77(12) . . yes
P1C Rh1B C4C 89.73(10) . . yes
P1B Rh1B C4C 136.79(13) . . yes
C5C Rh1B C4C 33.84(14) . . yes
P1C Rh1B C5B 164.05(12) . . yes
P1B Rh1B C5B 89.15(11) . . yes
C5C Rh1B C5B 89.28(15) . . yes
C4C Rh1B C5B 99.13(14) . . yes
P1C Rh1B C4B 131.78(11) . . yes
P1B Rh1B C4B 89.78(10) . . yes
C5C Rh1B C4B 94.3(2) . . yes
C4C Rh1B C4B 119.07(15) . . yes
C5B Rh1B C4B 32.40(14) . . yes
C23B P1B C17B 104.2(2) . . yes
C23B P1B C1B 99.6(2) . . yes
C17B P1B C1B 103.3(2) . . yes
C23B P1B Rh1B 110.69(14) . . yes
C17B P1B Rh1B 125.75(13) . . yes
C1B P1B Rh1B 110.07(15) . . yes
C2B C1B C7B 113.9(3) . . ?
C2B C1B P1B 112.4(3) . . ?
C7B C1B P1B 108.7(3) . . ?
C8B C2B C3B 119.0(5) . . ?
C8B C2B C1B 118.1(4) . . ?
C3B C2B C1B 122.8(4) . . ?
C11B C3B C2B 117.3(4) . . ?
C11B C3B C4B 118.7(5) . . ?
C2B C3B C4B 123.9(4) . . ?
C5B C4B C3B 124.9(4) . . ?
C5B C4B C16B 118.2(4) . . ?
C3B C4B C16B 115.1(4) . . ?
C5B C4B Rh1B 69.5(3) . . ?
C3B C4B Rh1B 112.2(3) . . ?
C16B C4B Rh1B 101.7(3) . . ?
C4B C5B C6B 130.0(4) . . ?
C4B C5B Rh1B 78.1(2) . . ?
C6B C5B Rh1B 112.2(3) . . ?
C7B C6B C12B 117.3(4) . . ?
C7B C6B C5B 124.6(4) . . ?
C12B C6B C5B 118.1(4) . . ?
C15B C7B C6B 120.5(4) . . ?
C15B C7B C1B 119.1(4) . . ?
C6B C7B C1B 120.4(4) . . ?
C9B C8B C2B 122.0(6) . . ?
C8B C9B C10B 119.7(6) . . ?
C11B C10B C9B 119.3(6) . . ?
C10B C11B C3B 122.6(6) . . ?
C13B C12B C6B 121.6(5) . . ?
C12B C13B C14B 119.5(5) . . ?
C15B C14B C13B 120.8(5) . . ?
C14B C15B C7B 120.1(5) . . ?
C22B C17B C18B 118.4(4) . . ?
C22B C17B P1B 121.8(4) . . ?
C18B C17B P1B 119.8(4) . . ?
C19B C18B C17B 120.7(5) . . ?
C20B C19B C18B 118.8(5) . . ?
C21B C20B C19B 121.9(5) . . ?
C20B C21B C22B 119.1(6) . . ?
C17B C22B C21B 121.1(5) . . ?
C28B C23B C24B 117.7(4) . . ?
C28B C23B P1B 120.6(3) . . ?
C24B C23B P1B 121.3(3) . . ?
C25B C24B C23B 120.0(5) . . ?
C26B C25B C24B 120.1(5) . . ?
C27B C26B C25B 120.9(5) . . ?
C26B C27B C28B 119.7(5) . . ?
C23B C28B C27B 121.4(5) . . ?
C23C P1C C17C 106.9(2) . . yes
C23C P1C C1C 100.7(2) . . yes
C17C P1C C1C 103.3(2) . . yes
C23C P1C Rh1B 110.74(14) . . yes
C17C P1C Rh1B 122.61(13) . . yes
C1C P1C Rh1B 110.27(13) . . yes
C7C C1C C2C 114.3(3) . . ?
C7C C1C P1C 111.1(3) . . ?
C2C C1C P1C 109.0(3) . . ?
C8C C2C C3C 120.6(4) . . ?
C8C C2C C1C 117.7(4) . . ?
C3C C2C C1C 121.6(4) . . ?
C2C C3C C11C 116.3(4) . . ?
C2C C3C C4C 123.8(4) . . ?
C11C C3C C4C 119.8(4) . . ?
C5C C4C C3C 125.2(4) . . ?
C5C C4C C16C 115.6(4) . . ?
C3C C4C C16C 115.3(4) . . ?
C5C C4C Rh1B 71.5(2) . . ?
C3C C4C Rh1B 114.2(3) . . ?
C16C C4C Rh1B 103.4(3) . . ?
C4C C5C C6C 129.4(4) . . ?
C4C C5C Rh1B 74.6(2) . . ?
C6C C5C Rh1B 113.7(3) . . ?
C12C C6C C7C 117.8(4) . . ?
C12C C6C C5C 118.0(4) . . ?
C7C C6C C5C 124.3(4) . . ?
C15C C7C C6C 119.3(5) . . ?
C15C C7C C1C 120.5(4) . . ?
C6C C7C C1C 120.2(4) . . ?
C9C C8C C2C 121.0(5) . . ?
C10C C9C C8C 119.2(5) . . ?
C9C C10C C11C 120.7(5) . . ?
C10C C11C C3C 122.1(5) . . ?
C13C C12C C6C 121.2(5) . . ?
C12C C13C C14C 120.5(6) . . ?
C15C C14C C13C 119.4(5) . . ?
C14C C15C C7C 121.8(5) . . ?
C22C C17C C18C 118.2(4) . . ?
C22C C17C P1C 118.7(3) . . ?
C18C C17C P1C 123.1(4) . . ?
C19C C18C C17C 120.8(5) . . ?
C20C C19C C18C 120.8(6) . . ?
C19C C20C C21C 120.0(6) . . ?
C20C C21C C22C 119.7(5) . . ?
C17C C22C C21C 120.6(5) . . ?
C28C C23C C24C 116.8(4) . . ?
C28C C23C P1C 120.1(3) . . ?
C24C C23C P1C 123.0(3) . . ?
C25C C24C C23C 121.2(5) . . ?
C26C C25C C24C 120.1(5) . . ?
C25C C26C C27C 120.6(5) . . ?
C26C C27C C28C 119.6(5) . . ?
C27C C28C C23C 121.6(4) . . ?
F2A P2 F5 133.6(9) . . ?
F2A P2 F6 92.0(14) . . ?
F5 P2 F6 89.3(3) . . ?
F2A P2 F3 39.8(7) . . ?
F5 P2 F3 172.7(6) . . ?
F6 P2 F3 88.1(3) . . ?
F2A P2 F4A 166.2(20) . . ?
F5 P2 F4A 41.4(7) . . ?
F6 P2 F4A 100.3(14) . . ?
F3 P2 F4A 145.9(8) . . ?
F2A P2 F1 90.4(14) . . ?
F5 P2 F1 88.7(3) . . ?
F6 P2 F1 177.5(3) . . ?
F3 P2 F1 94.1(4) . . ?
F4A P2 F1 77.2(14) . . ?
F2A P2 F4 136.4(8) . . ?
F5 P2 F4 90.0(5) . . ?
F6 P2 F4 86.6(3) . . ?
F3 P2 F4 96.6(5) . . ?
F4A P2 F4 51.6(9) . . ?
F1 P2 F4 91.9(3) . . ?
F2A P2 F2 45.5(8) . . ?
F5 P2 F2 88.3(5) . . ?
F6 P2 F2 95.6(4) . . ?
F3 P2 F2 85.2(5) . . ?
F4A P2 F2 126.1(10) . . ?
F1 P2 F2 85.8(3) . . ?
F4 P2 F2 177.2(4) . . ?
F2A P2 F5A 86.6(12) . . ?
F5 P2 F5A 47.8(9) . . ?
F6 P2 F5A 81.9(15) . . ?
F3 P2 F5A 125.1(11) . . ?
F4A P2 F5A 89.0(11) . . ?
F1 P2 F5A 97.9(16) . . ?
F4 P2 F5A 136.0(12) . . ?
F2 P2 F5A 43.0(10) . . ?
F2A P2 F3A 94.0(7) . . ?
F5 P2 F3A 132.3(8) . . ?
F6 P2 F3A 90.8(2) . . ?
F3 P2 F3A 54.5(7) . . ?
F4A P2 F3A 92.1(8) . . ?
F1 P2 F3A 89.4(2) . . ?
F4 P2 F3A 42.5(6) . . ?
F2 P2 F3A 139.0(8) . . ?
F5A P2 F3A 172.6(15) . . ?
F2A F2 F5A 120.9(21) . . ?
F2A F2 P2 61.4(10) . . ?
F5A F2 P2 63.1(13) . . ?
F2 F2A F3 149.0(21) . . ?
F2 F2A P2 73.2(13) . . ?
F3 F2A P2 75.8(10) . . ?
F2A F3 F3A 127.5(16) . . ?
F2A F3 P2 64.4(12) . . ?
F3A F3 P2 63.6(7) . . ?
F4 F3A F3 129.7(13) . . ?
F4 F3A P2 68.6(8) . . ?
F3 F3A P2 61.9(7) . . ?
F4A F4 F3A 126.3(16) . . ?
F4A F4 P2 61.3(11) . . ?
F3A F4 P2 69.0(9) . . ?
F4 F4A F5 131.7(20) . . ?
F4 F4A P2 67.2(7) . . ?
F5 F4A P2 71.5(13) . . ?
F4A F5 F5A 129.5(17) . . ?
F4A F5 P2 67.1(10) . . ?
F5A F5 P2 62.7(11) . . ?
F2 F5A F5 136.6(23) . . ?
F2 F5A P2 73.9(13) . . ?
F5 F5A P2 69.5(13) . . ?
F12 P3 F11 89.9(3) . . ?
F12 P3 F10 89.9(3) . . ?
F11 P3 F10 89.8(3) . . ?
F12 P3 F9 94.9(3) . . ?
F11 P3 F9 174.7(3) . . ?
F10 P3 F9 88.1(3) . . ?
F12 P3 F7 177.9(3) . . ?
F11 P3 F7 88.1(3) . . ?
F10 P3 F7 90.7(3) . . ?
F9 P3 F7 87.1(3) . . ?
F12 P3 F8 90.3(3) . . ?
F11 P3 F8 92.0(3) . . ?
F10 P3 F8 178.1(3) . . ?
F9 P3 F8 90.0(3) . . ?
F7 P3 F8 89.0(3) . . ?
N1A C1A C2A 175.7(10) . . ?
N2A C3A C4A 173.9(13) . . ?

loop_
_geom_bond_atom_site_label_1
_geom_bond_atom_site_label_2
_geom_bond_distance
_geom_bond_site_symmetry_2
_geom_bond_publ_flag
Rh1 P1 2.2260(11) . yes
Rh1 P1A 2.2604(12) . yes
Rh1 C5 2.337(4) . yes
Rh1 C4 2.362(4) . yes
Rh1 C5A 2.404(4) . yes
Rh1 C4A 2.451(4) . yes
P1 C17 1.818(5) . yes
P1 C23 1.819(4) . yes
P1 C1 1.878(4) . yes
C1 C7 1.491(6) . ?
C1 C2 1.502(6) . ?
C2 C8 1.375(6) . ?
C2 C3 1.415(6) . ?
C3 C11 1.400(6) . ?
C3 C4 1.491(6) . ?
C4 C5 1.372(6) . yes
C4 C16 1.527(6) . ?
C5 C6 1.468(6) . ?
C6 C12 1.395(6) . ?
C6 C7 1.410(6) . ?
C7 C15 1.385(6) . ?
C8 C9 1.360(7) . ?
C9 C10 1.364(7) . ?
C10 C11 1.364(7) . ?
C12 C13 1.369(7) . ?
C13 C14 1.382(8) . ?
C14 C15 1.373(7) . ?
C17 C18 1.388(6) . ?
C17 C22 1.396(6) . ?
C18 C19 1.399(7) . ?
C19 C20 1.369(8) . ?
C20 C21 1.341(8) . ?
C21 C22 1.376(7) . ?
C23 C28 1.370(6) . ?
C23 C24 1.391(5) . ?
C24 C25 1.378(6) . ?
C25 C26 1.351(8) . ?
C26 C27 1.370(7) . ?
C27 C28 1.378(7) . ?
P1A C23A 1.825(5) . yes
P1A C17A 1.830(4) . yes
P1A C1A 1.858(4) . yes
C1A C2A 1.505(6) . ?
C1A C7A 1.505(5) . ?
C2A C8A 1.396(6) . ?
C2A C3A 1.402(6) . ?
C3A C11A 1.403(6) . ?
C3A C4A 1.490(5) . ?
C4A C5A 1.380(6) . yes
C4A C16A 1.520(6) . ?
C5A C6A 1.444(6) . ?
C6A C12A 1.400(5) . ?
C6A C7A 1.412(6) . ?
C7A C15A 1.378(6) . ?
C8A C9A 1.365(7) . ?
C9A C10A 1.366(8) . ?
C10A C11A 1.370(6) . ?
C12A C13A 1.376(6) . ?
C13A C14A 1.361(7) . ?
C14A C15A 1.380(6) . ?
C17A C18A 1.391(7) . ?
C17A C22A 1.395(7) . ?
C18A C19A 1.379(6) . ?
C19A C20A 1.352(9) . ?
C20A C21A 1.374(10) . ?
C21A C22A 1.401(7) . ?
C23A C24A 1.377(6) . ?
C23A C28A 1.401(6) . ?
C24A C25A 1.367(7) . ?
C25A C26A 1.358(8) . ?
C26A C27A 1.368(8) . ?
C27A C28A 1.378(8) . ?
Rh1B P1C 2.2122(11) . yes
Rh1B P1B 2.2664(11) . yes
Rh1B C5C 2.341(4) . yes
Rh1B C4C 2.381(4) . yes
Rh1B C5B 2.401(4) . yes
Rh1B C4B 2.508(4) . yes
P1B C23B 1.812(5) . yes
P1B C17B 1.839(4) . yes
P1B C1B 1.874(4) . yes
C1B C2B 1.490(6) . ?
C1B C7B 1.510(5) . ?
C2B C8B 1.395(6) . ?
C2B C3B 1.411(6) . ?
C3B C11B 1.396(7) . ?
C3B C4B 1.502(6) . ?
C4B C5B 1.373(6) . yes
C4B C16B 1.510(6) . ?
C5B C6B 1.458(6) . ?
C6B C7B 1.396(6) . ?
C6B C12B 1.399(6) . ?
C7B C15B 1.381(6) . ?
C8B C9B 1.356(8) . ?
C9B C10B 1.387(9) . ?
C10B C11B 1.369(7) . ?
C12B C13B 1.368(7) . ?
C13B C14B 1.368(7) . ?
C14B C15B 1.365(6) . ?
C17B C22B 1.371(6) . ?
C17B C18B 1.389(6) . ?
C18B C19B 1.386(6) . ?
C19B C20B 1.369(8) . ?
C20B C21B 1.350(8) . ?
C21B C22B 1.389(6) . ?
C23B C28B 1.372(6) . ?
C23B C24B 1.417(6) . ?
C24B C25B 1.370(7) . ?
C25B C26B 1.367(7) . ?
C26B C27B 1.354(8) . ?
C27B C28B 1.379(7) . ?
P1C C23C 1.817(4) . yes
P1C C17C 1.819(4) . yes
P1C C1C 1.872(4) . yes
C1C C7C 1.488(6) . ?
C1C C2C 1.511(6) . ?
C2C C8C 1.389(6) . ?
C2C C3C 1.393(6) . ?
C3C C11C 1.402(6) . ?
C3C C4C 1.498(6) . ?
C4C C5C 1.375(6) . yes
C4C C16C 1.522(6) . ?
C5C C6C 1.461(6) . ?
C6C C12C 1.408(7) . ?
C6C C7C 1.407(6) . ?
C7C C15C 1.386(6) . ?
C8C C9C 1.370(7) . ?
C9C C10C 1.356(7) . ?
C10C C11C 1.368(7) . ?
C12C C13C 1.361(7) . ?
C13C C14C 1.383(7) . ?
C14C C15C 1.360(7) . ?
C17C C22C 1.382(6) . ?
C17C C18C 1.388(6) . ?
C18C C19C 1.374(7) . ?
C19C C20C 1.348(8) . ?
C20C C21C 1.381(7) . ?
C21C C22C 1.387(7) . ?
C23C C28C 1.381(6) . ?
C23C C24C 1.396(5) . ?
C24C C25C 1.364(7) . ?
C25C C26C 1.356(7) . ?
C26C C27C 1.358(6) . ?
C27C C28C 1.373(6) . ?
P2 F2A 1.43(2) . ?
P2 F5 1.523(6) . ?
P2 F6 1.514(4) . ?
P2 F3 1.535(6) . ?
P2 F4A 1.48(2) . ?
P2 F1 1.549(4) . ?
P2 F4 1.555(6) . ?
P2 F2 1.558(8) . ?
P2 F5A 1.45(2) . ?
P2 F3A 1.56(2) . ?
F2 F2A 1.16(2) . ?
F2 F5A 1.10(2) . ?
F2A F3 1.01(2) . ?
F3 F3A 1.42(2) . ?
F3A F4 1.13(2) . ?
F4 F4A 1.32(2) . ?
F4A F5 1.06(2) . ?
F5 F5A 1.20(2) . ?
P3 F12 1.503(4) . ?
P3 F11 1.535(4) . ?
P3 F10 1.539(5) . ?
P3 F9 1.549(4) . ?
P3 F7 1.549(4) . ?
P3 F8 1.568(5) . ?
N1A C1A 1.115(11) . ?
C1A C2A 1.437(11) . ?
N2A C3A 1.131(11) . ?
C3A C4A 1.439(12) . ?
